data_2204050
loop_
_publ_author_name
'Gen\,c, Sad\?ik'
'Dege, Necmi'
'\,Cetin, Ahmet'
'Cans\?iz,  Ahmet'
'\,Sekerci, Memet'
'Din\,cer, Muharrem'

_publ_section_title
;
5-(2-Hydroxyphenyl)-4-(p-tolyl)-2,4-dihydro-1,2,4-triazole-3-thione
;
_journal_issue 8
_journal_name_full 'Acta Crystallographica, Section E'
_journal_page_first o1339
_journal_page_last o1341
_journal_paper_doi 10.1107/S1600536804016551
_journal_volume 60
_journal_year 2004
_chemical_formula_iupac 'C15 H13 N3 O S'
_chemical_formula_moiety 'C15 H13 N3 O S'
_chemical_formula_sum 'C15 H13 N3 O S'
_chemical_formula_weight 283.34
_chemical_name_systematic
;
5-(2-Hydroxyphenyl)-4-(p-tolyl)-2,4-dihydro-1,2,4-triazole-3-thione
;
_space_group_IT_number 15
_symmetry_cell_setting monoclinic
_symmetry_space_group_name_Hall '-C 2yc'
_symmetry_space_group_name_H-M 'C 1 2/c 1'
_atom_sites_solution_hydrogens geom
_atom_sites_solution_primary direct
_atom_sites_solution_secondary difmap
_audit_creation_method SHELXL97
_cell_angle_alpha 90.00
_cell_angle_beta 104.643(9)
_cell_angle_gamma 90.00
_cell_formula_units_Z 8
_cell_length_a 26.524(3)
_cell_length_b 11.3288(18)
_cell_length_c 9.2310(11)
_cell_measurement_reflns_used 10560
_cell_measurement_temperature 150
_cell_measurement_theta_max 27.20
_cell_measurement_theta_min 1.59
_cell_volume 2683.7(6)
_computing_cell_refinement 'X-AREA '
_computing_data_collection 'X-AREA (Stoe & Cie, 2002)'
_computing_data_reduction 'X-RED32 (Stoe & Cie, 2002)'
_computing_molecular_graphics 'ORTEP-3 for Windows (Farrugia, 1997) and PLATON (Spek, 1997)'
_computing_publication_material 'WinGX (Farrugia, 1999)'
_computing_structure_refinement 'SHELXL97 (Sheldrick, 1997)'
_computing_structure_solution 'SHELXS97 (Sheldrick, 1997)'
_diffrn_ambient_temperature 150
_diffrn_detector_area_resol_mean 6.67
_diffrn_measured_fraction_theta_full 1.000
_diffrn_measured_fraction_theta_max 1.000
_diffrn_measurement_device 'two-circle goniometer'
_diffrn_measurement_device_type 'Stoe IPDS 2'
_diffrn_measurement_method 'rotation method'
_diffrn_radiation_monochromator 'plane graphite'
_diffrn_radiation_type 'Mo K\a'
_diffrn_radiation_wavelength 0.71073
_diffrn_reflns_av_R_equivalents 0.1428
_diffrn_reflns_av_sigmaI/netI 0.0939
_diffrn_reflns_limit_h_max 32
_diffrn_reflns_limit_h_min -32
_diffrn_reflns_limit_k_max 13
_diffrn_reflns_limit_k_min -13
_diffrn_reflns_limit_l_max 11
_diffrn_reflns_limit_l_min -11
_diffrn_reflns_number 9354
_diffrn_reflns_theta_full 26.00
_diffrn_reflns_theta_max 26.00
_diffrn_reflns_theta_min 1.59
_diffrn_standards_decay_% 0
_diffrn_standards_interval_count 0
_diffrn_standards_number 0
_exptl_absorpt_coefficient_mu 0.24
_exptl_absorpt_correction_T_max 0.9784
_exptl_absorpt_correction_T_min 0.9193
_exptl_absorpt_correction_type integration
_exptl_absorpt_process_details '(X-RED32; Stoe & Cie, 2002)'
_exptl_crystal_colour colourless
_exptl_crystal_density_diffrn 1.410
_exptl_crystal_density_meas ?
_exptl_crystal_density_method .
_exptl_crystal_description plate
_exptl_crystal_F_000 1184
_exptl_crystal_size_max 0.380
_exptl_crystal_size_mid 0.257
_exptl_crystal_size_min 0.080
_refine_diff_density_max 0.412
_refine_diff_density_min -0.599
_refine_ls_extinction_method none
_refine_ls_goodness_of_fit_ref 0.983
_refine_ls_hydrogen_treatment constr
_refine_ls_matrix_type full
_refine_ls_number_parameters 191
_refine_ls_number_reflns 2636
_refine_ls_number_restraints 0
_refine_ls_restrained_S_all 0.983
_refine_ls_R_factor_all 0.0787
_refine_ls_R_factor_gt 0.0540
_refine_ls_shift/su_max 0.001
_refine_ls_shift/su_mean 0.000
_refine_ls_structure_factor_coef Fsqd
_refine_ls_weighting_details 'calc w = 1/[\s^2^(Fo^2^)+(0.0749P)^2^] where P=(Fo^2^+2Fc^2^)/3'
_refine_ls_weighting_scheme calc
_refine_ls_wR_factor_gt 0.1338
_refine_ls_wR_factor_ref 0.1478
_reflns_number_gt 1775
_reflns_number_total 2636
_reflns_threshold_expression I>2\s(I)
_cod_data_source_file lh6236.cif
_cod_depositor_comments
;
The following automatic conversions were performed:
'_symmetry_cell_setting' value 'Monoclinic' changed to 'monoclinic'
according to '/home/saulius/struct/CIF-dictionaries/cif_core.dic'
dictionary named 'cif_core.dic' version 2.4.1 from 2010-06-29.

Automatic conversion script
Id: cif_fix_enum 1527 2010-12-29 10:47:43Z saulius 
;
_cod_original_sg_symbol_H-M 'C 2/c'
_cod_database_code 2204050

loop_
_symmetry_equiv_pos_as_xyz
'x, y, z'
'-x, y, -z+1/2'
'x+1/2, y+1/2, z'
'-x+1/2, y+1/2, -z+1/2'
'-x, -y, -z'
'x, -y, z-1/2'
'-x+1/2, -y+1/2, -z'
'x+1/2, -y+1/2, z-1/2'

loop_
_atom_site_label
_atom_site_fract_x
_atom_site_fract_y
_atom_site_fract_z
_atom_site_U_iso_or_equiv
_atom_site_adp_type
_atom_site_calc_flag
_atom_site_refinement_flags
_atom_site_occupancy
_atom_site_type_symbol
S1 0.01200(2) 0.69821(7) 0.02543(9) 0.0327(3) Uani d . 1 S
O1 0.15575(7) 0.41156(17) -0.3164(2) 0.0368(6) Uani d . 1 O
H1 0.1382 0.4075 -0.2551 0.055 Uiso calc R 1 H
N1 0.09264(7) 0.69074(19) -0.1113(3) 0.0261(6) Uani d . 1 N
N2 0.09765(8) 0.5010(2) -0.1596(3) 0.0319(6) Uani d . 1 N
N3 0.05803(8) 0.5225(2) -0.0939(3) 0.0324(6) Uani d . 1 N
H3 0.0377 0.4683 -0.0759 0.039 Uiso calc R 1 H
C1 0.17960(9) 0.5179(3) -0.3051(3) 0.0299(7) Uani d . 1 C
C2 0.22122(9) 0.5277(3) -0.3695(4) 0.0343(7) Uani d . 1 C
H2 0.2305 0.4634 -0.4199 0.041 Uiso calc R 1 H
C3 0.24902(9) 0.6307(3) -0.3601(4) 0.0362(8) Uani d . 1 C
H3A 0.2770 0.6357 -0.4035 0.043 Uiso calc R 1 H
C4 0.23540(9) 0.7272(3) -0.2859(4) 0.0368(8) Uani d . 1 C
H4 0.2546 0.7968 -0.2776 0.044 Uiso calc R 1 H
C5 0.19327(9) 0.7195(3) -0.2244(4) 0.0332(7) Uani d . 1 C
H5 0.1842 0.7851 -0.1760 0.040 Uiso calc R 1 H
C6 0.16385(9) 0.6166(3) -0.2325(3) 0.0267(6) Uani d . 1 C
C7 0.11891(9) 0.6040(2) -0.1687(3) 0.0266(6) Uani d . 1 C
C8 0.05382(9) 0.6361(2) -0.0602(3) 0.0269(7) Uani d . 1 C
C9 0.09922(9) 0.8174(2) -0.1062(3) 0.0250(6) Uani d . 1 C
C10 0.13459(9) 0.8698(3) 0.0140(3) 0.0295(7) Uani d . 1 C
H10 0.1548 0.8238 0.0904 0.035 Uiso calc R 1 H
C11 0.13906(10) 0.9907(3) 0.0177(3) 0.0316(7) Uani d . 1 C
H11 0.1633 1.0261 0.0963 0.038 Uiso calc R 1 H
C12 0.10809(9) 1.0616(3) -0.0934(3) 0.0291(7) Uani d . 1 C
C13 0.07306(10) 1.0065(3) -0.2112(4) 0.0330(7) Uani d . 1 C
H13 0.0523 1.0522 -0.2869 0.040 Uiso calc R 1 H
C14 0.06843(9) 0.8848(3) -0.2182(4) 0.0317(7) Uani d . 1 C
H14 0.0447 0.8490 -0.2977 0.038 Uiso calc R 1 H
C15 0.11145(10) 1.1944(3) -0.0873(4) 0.0387(8) Uani d . 1 C
H15A 0.1003 1.2224 -0.0023 0.058 Uiso calc R 1 H
H15B 0.0894 1.2269 -0.1772 0.058 Uiso calc R 1 H
H15C 0.1468 1.2184 -0.0785 0.058 Uiso calc R 1 H

loop_
_atom_site_aniso_label
_atom_site_aniso_U_11
_atom_site_aniso_U_22
_atom_site_aniso_U_33
_atom_site_aniso_U_12
_atom_site_aniso_U_13
_atom_site_aniso_U_23
S1 0.0210(3) 0.0297(5) 0.0499(6) -0.0004(3) 0.0139(3) 0.0015(4)
O1 0.0296(9) 0.0327(12) 0.0510(15) -0.0052(8) 0.0156(9) -0.0063(11)
N1 0.0184(9) 0.0244(12) 0.0357(15) -0.0015(8) 0.0074(9) 0.0000(11)
N2 0.0207(10) 0.0300(14) 0.0469(17) -0.0030(9) 0.0123(10) -0.0032(12)
N3 0.0204(10) 0.0274(13) 0.0522(18) -0.0048(9) 0.0146(10) 0.0017(12)
C1 0.0197(11) 0.0337(16) 0.0334(18) -0.0001(11) 0.0016(11) -0.0023(13)
C2 0.0234(12) 0.0391(18) 0.0403(19) 0.0030(12) 0.0079(11) -0.0040(15)
C3 0.0201(12) 0.052(2) 0.039(2) 0.0008(12) 0.0113(11) 0.0013(15)
C4 0.0229(13) 0.0407(18) 0.048(2) -0.0076(12) 0.0104(12) 0.0007(16)
C5 0.0256(13) 0.0326(17) 0.042(2) -0.0034(11) 0.0095(12) -0.0064(14)
C6 0.0191(11) 0.0317(15) 0.0289(17) -0.0006(11) 0.0055(10) 0.0011(13)
C7 0.0193(11) 0.0271(15) 0.0317(17) -0.0001(10) 0.0032(10) -0.0032(13)
C8 0.0183(11) 0.0285(15) 0.0326(18) -0.0035(10) 0.0038(10) 0.0033(13)
C9 0.0187(11) 0.0254(14) 0.0322(17) -0.0008(10) 0.0086(10) 0.0003(13)
C10 0.0233(12) 0.0308(16) 0.0322(18) -0.0002(10) 0.0028(11) 0.0026(13)
C11 0.0232(12) 0.0354(17) 0.0342(18) -0.0048(11) 0.0038(11) -0.0050(14)
C12 0.0216(11) 0.0284(15) 0.0400(19) -0.0005(11) 0.0126(11) -0.0015(13)
C13 0.0214(11) 0.0345(17) 0.041(2) 0.0016(11) 0.0039(12) 0.0075(15)
C14 0.0171(11) 0.0380(17) 0.0374(19) -0.0035(11) 0.0024(11) -0.0001(14)
C15 0.0268(13) 0.0313(17) 0.058(2) 0.0006(11) 0.0116(13) -0.0009(15)

loop_
_atom_type_symbol
_atom_type_description
_atom_type_scat_dispersion_real
_atom_type_scat_dispersion_imag
_atom_type_scat_source
C C 0.0033 0.0016 'International Tables Vol C Tables 4.2.6.8 and 6.1.1.4'
H H 0.0000 0.0000 'International Tables Vol C Tables 4.2.6.8 and 6.1.1.4'
N N 0.0061 0.0033 'International Tables Vol C Tables 4.2.6.8 and 6.1.1.4'
O O 0.0106 0.0060 'International Tables Vol C Tables 4.2.6.8 and 6.1.1.4'
S S 0.1246 0.1234 'International Tables Vol C Tables 4.2.6.8 and 6.1.1.4'

loop_
_geom_angle_atom_site_label_1
_geom_angle_atom_site_label_2
_geom_angle_atom_site_label_3
_geom_angle
_geom_angle_publ_flag
C1 O1 H1 109.5 ?
C8 N1 C7 107.6(2) ?
C8 N1 C9 121.8(2) yes
C7 N1 C9 130.5(2) ?
C7 N2 N3 105.2(2) ?
C8 N3 N2 113.3(2) ?
C8 N3 H3 123.3 ?
N2 N3 H3 123.3 ?
O1 C1 C2 116.5(3) ?
O1 C1 C6 123.4(2) yes
C2 C1 C6 120.1(3) ?
C3 C2 C1 121.0(3) ?
C3 C2 H2 119.5 ?
C1 C2 H2 119.5 ?
C2 C3 C4 120.0(3) ?
C2 C3 H3A 120.0 ?
C4 C3 H3A 120.0 ?
C5 C4 C3 119.5(3) ?
C5 C4 H4 120.2 ?
C3 C4 H4 120.2 ?
C4 C5 C6 122.2(3) ?
C4 C5 H5 118.9 ?
C6 C5 H5 118.9 ?
C5 C6 C1 117.1(2) ?
C5 C6 C7 124.2(3) ?
C1 C6 C7 118.7(2) ?
N2 C7 N1 110.0(2) ?
N2 C7 C6 121.4(2) yes
N1 C7 C6 128.6(2) ?
N3 C8 N1 103.8(2) ?
N3 C8 S1 128.4(2) yes
N1 C8 S1 127.9(2) ?
C14 C9 C10 121.0(3) ?
C14 C9 N1 118.9(2) ?
C10 C9 N1 120.1(2) ?
C11 C10 C9 118.8(3) ?
C11 C10 H10 120.6 ?
C9 C10 H10 120.6 ?
C10 C11 C12 121.7(3) ?
C10 C11 H11 119.2 ?
C12 C11 H11 119.2 ?
C13 C12 C11 118.0(3) ?
C13 C12 C15 120.0(3) ?
C11 C12 C15 122.0(3) yes
C14 C13 C12 121.2(3) ?
C14 C13 H13 119.4 ?
C12 C13 H13 119.4 ?
C9 C14 C13 119.3(3) ?
C9 C14 H14 120.3 ?
C13 C14 H14 120.3 ?
C12 C15 H15A 109.5 ?
C12 C15 H15B 109.5 ?
H15A C15 H15B 109.5 ?
C12 C15 H15C 109.5 ?
H15A C15 H15C 109.5 ?
H15B C15 H15C 109.5 ?

loop_
_geom_bond_atom_site_label_1
_geom_bond_atom_site_label_2
_geom_bond_distance
_geom_bond_publ_flag
S1 C8 1.671(3) yes
O1 C1 1.353(3) yes
O1 H1 0.8200 ?
N1 C8 1.382(3) ?
N1 C7 1.385(3) ?
N1 C9 1.445(3) yes
N2 C7 1.308(3) ?
N2 N3 1.361(3) ?
N3 C8 1.335(4) ?
N3 H3 0.8600 ?
C1 C2 1.384(4) ?
C1 C6 1.420(4) ?
C2 C3 1.371(4) ?
C2 H2 0.9300 ?
C3 C4 1.387(4) ?
C3 H3A 0.9300 ?
C4 C5 1.378(4) ?
C4 H4 0.9300 ?
C5 C6 1.395(4) ?
C5 H5 0.9300 ?
C6 C7 1.464(4) yes
C9 C14 1.376(4) ?
C9 C10 1.392(4) ?
C10 C11 1.374(4) ?
C10 H10 0.9300 ?
C11 C12 1.396(4) ?
C11 H11 0.9300 ?
C12 C13 1.387(4) ?
C12 C15 1.507(4) yes
C13 C14 1.384(4) ?
C13 H13 0.9300 ?
C14 H14 0.9300 ?
C15 H15A 0.9600 ?
C15 H15B 0.9600 ?
C15 H15C 0.9600 ?

loop_
_geom_hbond_atom_site_label_D
_geom_hbond_atom_site_label_H
_geom_hbond_atom_site_label_A
_geom_hbond_site_symmetry_A
_geom_hbond_distance_DH
_geom_hbond_distance_HA
_geom_hbond_distance_DA
_geom_hbond_angle_DHA
N3 H3 S1 5_565 0.86 2.41 3.271(3) 174
C14 H14 S1 2_554 0.93 2.83 3.742(3) 168
O1 H1 N2 . 0.82 1.88 2.574(3) 142

loop_
_geom_torsion_atom_site_label_1
_geom_torsion_atom_site_label_2
_geom_torsion_atom_site_label_3
_geom_torsion_atom_site_label_4
_geom_torsion
_geom_torsion_publ_flag
C7 N2 N3 C8 -0.5(3) ?
O1 C1 C2 C3 -177.9(3) yes
C6 C1 C2 C3 2.3(4) ?
C1 C2 C3 C4 -0.3(4) ?
C2 C3 C4 C5 -1.2(4) ?
C3 C4 C5 C6 0.8(5) ?
C4 C5 C6 C1 1.1(4) ?
C4 C5 C6 C7 179.8(3) ?
O1 C1 C6 C5 177.6(3) yes
C2 C1 C6 C5 -2.6(4) ?
O1 C1 C6 C7 -1.2(4) yes
C2 C1 C6 C7 178.6(2) ?
N3 N2 C7 N1 -0.8(3) ?
N3 N2 C7 C6 179.3(2) ?
C8 N1 C7 N2 1.8(3) ?
C9 N1 C7 N2 -175.3(3) ?
C8 N1 C7 C6 -178.3(3) ?
C9 N1 C7 C6 4.6(5) ?
C5 C6 C7 N2 -169.5(3) ?
C1 C6 C7 N2 9.2(4) yes
C5 C6 C7 N1 10.6(4) ?
C1 C6 C7 N1 -170.7(3) yes
N2 N3 C8 N1 1.5(3) ?
N2 N3 C8 S1 -177.9(2) yes
C7 N1 C8 N3 -1.9(3) ?
C9 N1 C8 N3 175.5(2) ?
C7 N1 C8 S1 177.5(2) ?
C9 N1 C8 S1 -5.1(4) ?
C8 N1 C9 C14 -82.1(3) ?
C7 N1 C9 C14 94.6(3) ?
C8 N1 C9 C10 95.0(3) yes
C7 N1 C9 C10 -88.2(4) ?
C14 C9 C10 C11 -1.3(4) ?
N1 C9 C10 C11 -178.4(2) ?
C9 C10 C11 C12 1.8(4) ?
C10 C11 C12 C13 -1.5(4) ?
C10 C11 C12 C15 177.8(3) yes
C11 C12 C13 C14 0.6(4) ?
C15 C12 C13 C14 -178.7(3) yes
C10 C9 C14 C13 0.4(4) ?
N1 C9 C14 C13 177.6(3) ?
C12 C13 C14 C9 -0.1(4) ?

loop_
_cod_related_entry_id
_cod_related_entry_database
_cod_related_entry_code
1 ChemSpider 17831512
